data_2219474
loop_
_publ_author_name
'Jarraya, Raoudha Mezghani'
'Bouaziz, Amira'
'Hamdi, Besma'
'Ben Salah, Abdelhamid'
'Damak, Mohamed'

_publ_section_title
;
 <i>N</i>-Methylisosalsoline from <i>Hammada scoparia</i>
;
_journal_coeditor_code ZL2131
_journal_issue 9
_journal_name_full 'Acta Crystallographica Section E'
_journal_page_first o1714
_journal_paper_doi 10.1107/S160053680802477X
_journal_volume 64
_journal_year 2008
_chemical_formula_iupac 'C12 H17 N O2'
_chemical_formula_moiety 'C12 H17 N O2'
_chemical_formula_sum 'C12 H17 N O2'
_chemical_formula_weight 207.27
_chemical_melting_point 473
_chemical_name_common
;
<i>N</i>-Methylisosalsoline
;
_chemical_name_systematic
;
1,2-dimethyl-6-methoxy-1,2,3,4-tetrahydroisoquinolin-7-ol
;
_space_group_IT_number 19
_symmetry_cell_setting orthorhombic
_symmetry_space_group_name_Hall 'P 2ac 2ab'
_symmetry_space_group_name_H-M 'P 21 21 21'
_atom_sites_solution_hydrogens geom
_atom_sites_solution_primary direct
_atom_sites_solution_secondary difmap
_audit_creation_method SHELXL-97
_cell_angle_alpha 90.00
_cell_angle_beta 90.00
_cell_angle_gamma 90.00
_cell_formula_units_Z 4
_cell_length_a 7.5942(6)
_cell_length_b 10.8082(8)
_cell_length_c 13.2716(10)
_cell_measurement_reflns_used 2100
_cell_measurement_temperature 200(2)
_cell_measurement_theta_max 21.33
_cell_measurement_theta_min 2.70
_cell_volume 1089.33(14)
_computing_cell_refinement 'SAINT (Bruker, 1998)'
_computing_data_collection 'SMART (Bruker, 1998)'
_computing_data_reduction 'SAINT (Bruker, 1998)'
_computing_molecular_graphics 'ORTEP-3 (Farrugia, 1997)'
_computing_publication_material 'WinGX (Farrugia, 1999)'
_computing_structure_refinement 'SHELXL97 (Sheldrick, 2008)'
_computing_structure_solution 'SHELXS97 (Sheldrick, 2008)'
_diffrn_ambient_temperature 200(2)
_diffrn_measured_fraction_theta_full 0.999
_diffrn_measured_fraction_theta_max 0.999
_diffrn_measurement_device_type 'Bruker SMART CCD area-detector'
_diffrn_measurement_method '\f and \w'
_diffrn_radiation_monochromator graphite
_diffrn_radiation_source 'sealed tube'
_diffrn_radiation_type MoK\a
_diffrn_radiation_wavelength 0.71073
_diffrn_reflns_av_R_equivalents 0.0304
_diffrn_reflns_av_sigmaI/netI 0.0215
_diffrn_reflns_limit_h_max 10
_diffrn_reflns_limit_h_min -12
_diffrn_reflns_limit_k_max 18
_diffrn_reflns_limit_k_min -18
_diffrn_reflns_limit_l_max 22
_diffrn_reflns_limit_l_min -22
_diffrn_reflns_number 23859
_diffrn_reflns_theta_full 37.08
_diffrn_reflns_theta_max 37.08
_diffrn_reflns_theta_min 2.43
_exptl_absorpt_coefficient_mu 0.086
_exptl_absorpt_correction_T_max 0.988
_exptl_absorpt_correction_T_min 0.961
_exptl_absorpt_correction_type multi-scan
_exptl_absorpt_process_details '(Becker & Coppens, 1974)'
_exptl_crystal_colour Colourless
_exptl_crystal_density_diffrn 1.264
_exptl_crystal_density_method 'not measured'
_exptl_crystal_description prism
_exptl_crystal_F_000 448
_exptl_crystal_size_max 0.48
_exptl_crystal_size_mid 0.37
_exptl_crystal_size_min 0.22
_refine_diff_density_max 0.444
_refine_diff_density_min -0.242
_refine_ls_extinction_method none
_refine_ls_goodness_of_fit_ref 1.065
_refine_ls_hydrogen_treatment constr
_refine_ls_matrix_type full
_refine_ls_number_parameters 136
_refine_ls_number_reflns 3132
_refine_ls_number_restraints 0
_refine_ls_restrained_S_all 1.065
_refine_ls_R_factor_all 0.0372
_refine_ls_R_factor_gt 0.0327
_refine_ls_shift/su_max 0.001
_refine_ls_shift/su_mean 0.000
_refine_ls_structure_factor_coef Fsqd
_refine_ls_weighting_details 'calc w=1/[\s^2^(Fo^2^)+(0.0579P)^2^+0.028P] where P=(Fo^2^+2Fc^2^)/3'
_refine_ls_weighting_scheme calc
_refine_ls_wR_factor_gt 0.0854
_refine_ls_wR_factor_ref 0.0886
_reflns_number_gt 2870
_reflns_number_total 3132
_reflns_threshold_expression I>2\s(I)
_cod_data_source_file zl2131.cif
_cod_data_source_block I
_cod_database_code 2219474
_cod_database_fobs_code 2219474

loop_
_symmetry_equiv_pos_as_xyz
'x, y, z'
'x+1/2, -y+1/2, -z'
'-x, y+1/2, -z+1/2'
'-x+1/2, -y, z+1/2'

loop_
_atom_site_type_symbol
_atom_site_label
_atom_site_fract_x
_atom_site_fract_y
_atom_site_fract_z
_atom_site_U_iso_or_equiv
_atom_site_adp_type
_atom_site_calc_flag
_atom_site_refinement_flags
_atom_site_occupancy
C C1 0.05540(10) 0.85207(7) 0.13064(6) 0.01206(13) Uani d . 1
H H1 0.0422 0.9013 0.0673 0.014 Uiso calc R 1
C C3 0.25806(11) 0.83001(8) 0.27194(6) 0.01586(14) Uani d . 1
H H3A 0.1557 0.8026 0.3124 0.019 Uiso calc R 1
H H3B 0.3386 0.8766 0.3167 0.019 Uiso calc R 1
C C4 0.35296(11) 0.71807(8) 0.22912(6) 0.01475(14) Uani d . 1
H H4A 0.4694 0.7437 0.2029 0.018 Uiso calc R 1
H H4B 0.3725 0.6567 0.2834 0.018 Uiso calc R 1
C C4A 0.24733(10) 0.65931(7) 0.14534(6) 0.01156(13) Uani d . 1
C C5 0.29165(11) 0.54034(7) 0.11057(6) 0.01275(13) Uani d . 1
H H5 0.3867 0.4973 0.1412 0.015 Uiso calc R 1
C C6 0.19977(11) 0.48449(7) 0.03258(6) 0.01301(13) Uani d . 1
C C7 0.05722(11) 0.54781(7) -0.01256(6) 0.01242(13) Uani d . 1
C C8 0.01464(10) 0.66497(7) 0.02168(6) 0.01194(13) Uani d . 1
H H8 -0.0812 0.7078 -0.0084 0.014 Uiso calc R 1
C C8A 0.10928(10) 0.72232(7) 0.09969(6) 0.01059(12) Uani d . 1
C C10 0.14695(12) 1.03330(8) 0.22797(7) 0.01802(15) Uani d . 1
H H10A 0.1079 1.0854 0.1718 0.027 Uiso calc R 1
H H10B 0.2483 1.0720 0.2611 0.027 Uiso calc R 1
H H10C 0.0507 1.0242 0.2766 0.027 Uiso calc R 1
C C11 -0.12539(11) 0.85179(8) 0.18297(7) 0.01757(15) Uani d . 1
H H11A -0.1569 0.9365 0.2022 0.026 Uiso calc R 1
H H11B -0.1200 0.7998 0.2434 0.026 Uiso calc R 1
H H11C -0.2144 0.8189 0.1367 0.026 Uiso calc R 1
C C12 0.37900(13) 0.30406(9) 0.03586(8) 0.02182(18) Uani d . 1
H H12A 0.3910 0.2239 0.0020 0.033 Uiso calc R 1
H H12B 0.3579 0.2908 0.1079 0.033 Uiso calc R 1
H H12C 0.4874 0.3520 0.0269 0.033 Uiso calc R 1
N N1 0.19793(9) 0.91062(6) 0.18960(5) 0.01301(12) Uani d . 1
O O1 0.23450(9) 0.37016(6) -0.00665(5) 0.01876(13) Uani d . 1
O O2 -0.02759(9) 0.49009(5) -0.08915(5) 0.01773(13) Uani d . 1
H H2 -0.1054 0.5372 -0.1126 0.027 Uiso calc R 1

loop_
_atom_site_aniso_label
_atom_site_aniso_U_11
_atom_site_aniso_U_22
_atom_site_aniso_U_33
_atom_site_aniso_U_12
_atom_site_aniso_U_13
_atom_site_aniso_U_23
C1 0.0121(3) 0.0114(3) 0.0127(3) 0.0012(2) -0.0006(2) -0.0010(2)
C3 0.0162(3) 0.0185(3) 0.0128(3) -0.0004(3) -0.0017(3) -0.0026(3)
C4 0.0142(3) 0.0154(3) 0.0148(3) 0.0000(3) -0.0041(3) -0.0009(3)
C4A 0.0107(3) 0.0121(3) 0.0119(3) -0.0005(2) -0.0007(2) 0.0007(2)
C5 0.0119(3) 0.0119(3) 0.0144(3) 0.0011(2) -0.0023(2) 0.0009(2)
C6 0.0132(3) 0.0100(3) 0.0159(3) 0.0018(2) -0.0021(3) -0.0005(2)
C7 0.0126(3) 0.0102(3) 0.0145(3) 0.0007(2) -0.0027(3) -0.0004(2)
C8 0.0116(3) 0.0107(3) 0.0135(3) 0.0009(2) -0.0023(2) 0.0000(2)
C8A 0.0103(3) 0.0100(3) 0.0115(3) 0.0001(2) -0.0002(2) 0.0007(2)
C10 0.0179(4) 0.0149(3) 0.0212(3) 0.0006(3) 0.0022(3) -0.0053(3)
C11 0.0121(3) 0.0191(3) 0.0215(3) 0.0012(3) 0.0012(3) -0.0040(3)
C12 0.0231(4) 0.0173(3) 0.0250(4) 0.0099(3) -0.0070(4) -0.0022(3)
N1 0.0132(3) 0.0113(3) 0.0145(3) -0.0006(2) 0.0010(2) -0.0031(2)
O1 0.0199(3) 0.0113(2) 0.0251(3) 0.0056(2) -0.0085(3) -0.0043(2)
O2 0.0189(3) 0.0132(2) 0.0211(3) 0.0035(2) -0.0097(2) -0.0050(2)

loop_
_atom_type_symbol
_atom_type_description
_atom_type_scat_dispersion_real
_atom_type_scat_dispersion_imag
_atom_type_scat_source
C C 0.0033 0.0016 'International Tables Vol C Tables 4.2.6.8 and 6.1.1.4'
H H 0.0000 0.0000 'International Tables Vol C Tables 4.2.6.8 and 6.1.1.4'
N N 0.0061 0.0033 'International Tables Vol C Tables 4.2.6.8 and 6.1.1.4'
O O 0.0106 0.0060 'International Tables Vol C Tables 4.2.6.8 and 6.1.1.4'

loop_
_geom_angle_atom_site_label_1
_geom_angle_atom_site_label_2
_geom_angle_atom_site_label_3
_geom_angle
N1 C1 C8A 109.97(6)
N1 C1 C11 114.55(6)
C8A C1 C11 111.16(7)
N1 C1 H1 106.9
C8A C1 H1 106.9
C11 C1 H1 106.9
N1 C3 C4 109.96(7)
N1 C3 H3A 109.7
C4 C3 H3A 109.7
N1 C3 H3B 109.7
C4 C3 H3B 109.7
H3A C3 H3B 108.2
C4A C4 C3 110.99(7)
C4A C4 H4A 109.4
C3 C4 H4A 109.4
C4A C4 H4B 109.4
C3 C4 H4B 109.4
H4A C4 H4B 108.0
C8A C4A C5 119.05(7)
C8A C4A C4 121.03(7)
C5 C4A C4 119.90(7)
C6 C5 C4A 121.49(7)
C6 C5 H5 119.3
C4A C5 H5 119.3
O1 C6 C5 125.51(7)
O1 C6 C7 115.09(7)
C5 C6 C7 119.39(7)
O2 C7 C8 123.81(7)
O2 C7 C6 117.30(7)
C8 C7 C6 118.87(7)
C7 C8 C8A 121.76(7)
C7 C8 H8 119.1
C8A C8 H8 119.1
C4A C8A C8 119.42(7)
C4A C8A C1 122.58(7)
C8 C8A C1 117.99(7)
N1 C10 H10A 109.5
N1 C10 H10B 109.5
H10A C10 H10B 109.5
N1 C10 H10C 109.5
H10A C10 H10C 109.5
H10B C10 H10C 109.5
C1 C11 H11A 109.5
C1 C11 H11B 109.5
H11A C11 H11B 109.5
C1 C11 H11C 109.5
H11A C11 H11C 109.5
H11B C11 H11C 109.5
O1 C12 H12A 109.5
O1 C12 H12B 109.5
H12A C12 H12B 109.5
O1 C12 H12C 109.5
H12A C12 H12C 109.5
H12B C12 H12C 109.5
C3 N1 C10 111.00(7)
C3 N1 C1 111.54(6)
C10 N1 C1 112.10(7)
C6 O1 C12 116.80(7)
C7 O2 H2 109.5

loop_
_geom_bond_atom_site_label_1
_geom_bond_atom_site_label_2
_geom_bond_distance
C1 N1 1.4780(10)
C1 C8A 1.5174(10)
C1 C11 1.5386(12)
C1 H1 1.0000
C3 N1 1.4703(11)
C3 C4 1.5185(12)
C3 H3A 0.9900
C3 H3B 0.9900
C4 C4A 1.5110(11)
C4 H4A 0.9900
C4 H4B 0.9900
C4A C8A 1.3892(10)
C4A C5 1.4070(11)
C5 C6 1.3866(11)
C5 H5 0.9500
C6 O1 1.3665(10)
C6 C7 1.4139(11)
C7 O2 1.3555(10)
C7 C8 1.3837(10)
C8 C8A 1.4045(10)
C8 H8 0.9500
C10 N1 1.4722(10)
C10 H10A 0.9800
C10 H10B 0.9800
C10 H10C 0.9800
C11 H11A 0.9800
C11 H11B 0.9800
C11 H11C 0.9800
C12 O1 1.4257(11)
C12 H12A 0.9800
C12 H12B 0.9800
C12 H12C 0.9800
O2 H2 0.8400

loop_
_geom_hbond_atom_site_label_D
_geom_hbond_atom_site_label_H
_geom_hbond_atom_site_label_A
_geom_hbond_site_symmetry_A
_geom_hbond_distance_DH
_geom_hbond_distance_HA
_geom_hbond_distance_DA
_geom_hbond_angle_DHA
O2 H2 N1 2_465 0.84 1.90 2.6970(10) 159.0

loop_
_geom_torsion_atom_site_label_1
_geom_torsion_atom_site_label_2
_geom_torsion_atom_site_label_3
_geom_torsion_atom_site_label_4
_geom_torsion
N1 C3 C4 C4A -48.19(9)
C3 C4 C4A C8A 15.68(11)
C3 C4 C4A C5 -166.13(7)
C8A C4A C5 C6 -0.56(12)
C4 C4A C5 C6 -178.78(7)
C4A C5 C6 O1 179.31(8)
C4A C5 C6 C7 -0.60(12)
O1 C6 C7 O2 -0.54(11)
C5 C6 C7 O2 179.38(7)
O1 C6 C7 C8 -179.10(7)
C5 C6 C7 C8 0.82(12)
O2 C7 C8 C8A -178.36(8)
C6 C7 C8 C8A 0.10(12)
C5 C4A C8A C8 1.47(11)
C4 C4A C8A C8 179.67(7)
C5 C4A C8A C1 -178.50(7)
C4 C4A C8A C1 -0.30(11)
C7 C8 C8A C4A -1.26(12)
C7 C8 C8A C1 178.70(7)
N1 C1 C8A C4A 16.96(10)
C11 C1 C8A C4A -110.97(8)
N1 C1 C8A C8 -163.01(7)
C11 C1 C8A C8 69.06(9)
C4 C3 N1 C10 -165.48(7)
C4 C3 N1 C1 68.74(8)
C8A C1 N1 C3 -50.54(8)
C11 C1 N1 C3 75.49(8)
C8A C1 N1 C10 -175.71(6)
C11 C1 N1 C10 -49.68(9)
C5 C6 O1 C12 -0.82(13)
C7 C6 O1 C12 179.10(8)

loop_
_cod_related_entry_id
_cod_related_entry_database
_cod_related_entry_code
1 ChemSpider 36639
